data_2234181
loop_
_publ_author_name
'Pop, Lucian C.'
'Preite, Marcelo'
'Manriquez, Juan Manuel'
'Vega, Andr\'es'
'Chavez, Ivonne'

_publ_section_title
;
 1,1':4',1''-Terphenyl-2',5'-dicarboxylic acid dimethyl
 sulfoxide-<i>d</i>~6~ disolvate
;
_journal_coeditor_code FY2045
_journal_issue 4
_journal_name_full 'Acta Crystallographica Section E'
_journal_page_first o1192
_journal_paper_doi 10.1107/S1600536812012056
_journal_volume 68
_journal_year 2012
_chemical_formula_iupac 'C20 H14 O4, 2C2 D6 O S'
_chemical_formula_moiety 'C20 H14 O4, 2(C2 D6 O S)'
_chemical_formula_sum 'C24 H14 D12 O6 S2'
_chemical_formula_weight 486.61
_chemical_name_systematic
;
1,1':4',1''-Terphenyl-2',5'-dicarboxylic acid dimethyl sulfoxide-<i>d</i>~6~
disolvate
;
_space_group_IT_number 2
_symmetry_cell_setting triclinic
_symmetry_space_group_name_Hall '-P 1'
_symmetry_space_group_name_H-M 'P -1'
_atom_sites_solution_hydrogens geom
_atom_sites_solution_primary direct
_atom_sites_solution_secondary difmap
_audit_creation_method SHELXL-97
_cell_angle_alpha 97.076(2)
_cell_angle_beta 97.074(2)
_cell_angle_gamma 93.127(2)
_cell_formula_units_Z 1
_cell_length_a 6.5184(9)
_cell_length_b 8.8273(12)
_cell_length_c 10.6017(14)
_cell_measurement_reflns_used 1643
_cell_measurement_temperature 150(2)
_cell_measurement_theta_max 24.206
_cell_measurement_theta_min 2.331
_cell_volume 599.26(14)
_computing_cell_refinement 'SAINT-NT (Bruker, 1999)'
_computing_data_collection 'SMART-NT (Bruker, 2001)'
_computing_data_reduction 'SAINT-NT (Bruker, 1999)'
_computing_molecular_graphics 'SHELXTL-NT (Sheldrick, 2008)'
_computing_publication_material 'SHELXTL-NT (Sheldrick, 2008)'
_computing_structure_refinement 'SHELXTL-NT (Sheldrick, 2008)'
_computing_structure_solution 'SHELXTL-NT (Sheldrick, 2008)'
_diffrn_ambient_temperature 150(2)
_diffrn_measured_fraction_theta_full 0.993
_diffrn_measured_fraction_theta_max 0.993
_diffrn_measurement_device_type 'Siemens SMART CCD area-detector'
_diffrn_measurement_method '\f and \w scans'
_diffrn_radiation_monochromator graphite
_diffrn_radiation_source 'fine-focus sealed tube'
_diffrn_radiation_type MoK\a
_diffrn_radiation_wavelength 0.71073
_diffrn_reflns_av_R_equivalents 0.0119
_diffrn_reflns_av_sigmaI/netI 0.0194
_diffrn_reflns_limit_h_max 7
_diffrn_reflns_limit_h_min -7
_diffrn_reflns_limit_k_max 10
_diffrn_reflns_limit_k_min -10
_diffrn_reflns_limit_l_max 12
_diffrn_reflns_limit_l_min -12
_diffrn_reflns_number 3730
_diffrn_reflns_theta_full 25.00
_diffrn_reflns_theta_max 25.00
_diffrn_reflns_theta_min 2.33
_diffrn_standards_decay_% 0
_exptl_absorpt_coefficient_mu 0.259
_exptl_absorpt_correction_T_max 0.9746
_exptl_absorpt_correction_T_min 0.9287
_exptl_absorpt_correction_type multi-scan
_exptl_absorpt_process_details '(SADABS; Bruker, 2001)'
_exptl_crystal_colour colorless
_exptl_crystal_density_diffrn 1.348
_exptl_crystal_density_method 'not measured'
_exptl_crystal_description block
_exptl_crystal_F_000 250
_exptl_crystal_size_max 0.29
_exptl_crystal_size_mid 0.22
_exptl_crystal_size_min 0.10
_refine_diff_density_max 0.530
_refine_diff_density_min -0.168
_refine_ls_extinction_method none
_refine_ls_goodness_of_fit_ref 1.042
_refine_ls_hydrogen_treatment constr
_refine_ls_matrix_type full
_refine_ls_number_parameters 148
_refine_ls_number_reflns 2101
_refine_ls_number_restraints 0
_refine_ls_restrained_S_all 1.042
_refine_ls_R_factor_all 0.0590
_refine_ls_R_factor_gt 0.0491
_refine_ls_shift/su_max 0.000
_refine_ls_shift/su_mean 0.000
_refine_ls_structure_factor_coef Fsqd
_refine_ls_weighting_details 'calc w=1/[\s^2^(Fo^2^)+(0.0891P)^2^+0.1414P] where P=(Fo^2^+2Fc^2^)/3'
_refine_ls_weighting_scheme calc
_refine_ls_wR_factor_gt 0.1357
_refine_ls_wR_factor_ref 0.1451
_reflns_number_gt 1707
_reflns_number_total 2101
_reflns_threshold_expression I>2sigma(I)
_cod_data_source_file fy2045.cif
_cod_data_source_block I
_cod_database_code 2234181
_cod_database_fobs_code 2234181

loop_
_symmetry_equiv_pos_as_xyz
'x, y, z'
'-x, -y, -z'

loop_
_atom_site_type_symbol
_atom_site_label
_atom_site_fract_x
_atom_site_fract_y
_atom_site_fract_z
_atom_site_U_iso_or_equiv
_atom_site_adp_type
_atom_site_calc_flag
_atom_site_refinement_flags
_atom_site_occupancy
_atom_site_symmetry_multiplicity
C C1 0.6023(3) 0.3696(2) 0.48626(19) 0.0397(5) Uani d . 1 1
H H1 0.6737 0.2814 0.4770 0.048 Uiso calc R 1 1
C C2 0.6546(3) 0.4883(2) 0.41945(19) 0.0371(5) Uani d . 1 1
C C10 0.8077(3) 0.4593(2) 0.3263(2) 0.0408(5) Uani d . 1 1
O O1 0.9582(2) 0.37837(18) 0.36916(14) 0.0503(4) Uani d . 1 1
O O2 0.7903(3) 0.5003(2) 0.22114(16) 0.0603(5) Uani d . 1 1
H H10 1.0348 0.3461 0.3042 0.073(8) Uiso d . 1 1
C C3 0.5515(3) 0.6244(2) 0.43352(19) 0.0385(5) Uani d . 1 1
C C4 0.6018(3) 0.7627(2) 0.3727(2) 0.0413(5) Uani d . 1 1
C C5 0.4423(4) 0.8397(3) 0.3156(2) 0.0532(6) Uani d . 1 1
H H5 0.3059 0.8007 0.3118 0.064 Uiso calc R 1 1
C C6 0.4828(5) 0.9733(3) 0.2644(3) 0.0637(7) Uani d . 1 1
H H6 0.3746 1.0236 0.2265 0.076 Uiso calc R 1 1
C C7 0.6846(5) 1.0312(3) 0.2699(3) 0.0640(7) Uani d . 1 1
H H7 0.7132 1.1199 0.2343 0.077 Uiso calc R 1 1
C C8 0.8446(4) 0.9578(3) 0.3283(2) 0.0607(7) Uani d . 1 1
H H8 0.9807 0.9980 0.3329 0.073 Uiso calc R 1 1
C C9 0.8033(4) 0.8244(3) 0.3801(2) 0.0500(6) Uani d . 1 1
H H9 0.9118 0.7760 0.4200 0.060 Uiso calc R 1 1
S S1 0.18071(11) 0.35077(8) 0.07652(6) 0.0630(3) Uani d . 1 1
O O3 0.1731(3) 0.2709(3) 0.19405(18) 0.0834(7) Uani d . 1 1
C C11 0.4021(4) 0.2871(4) 0.0103(3) 0.0744(8) Uani d . 1 1
D D11A 0.5249 0.3310 0.0647 0.112 Uiso calc R 1 1
D D11B 0.4020 0.3183 -0.0733 0.112 Uiso calc R 1 1
D D11C 0.3993 0.1776 0.0035 0.112 Uiso calc R 1 1
C C12 -0.0093(5) 0.2526(4) -0.0412(3) 0.0850(10) Uani d . 1 1
D D12A 0.0088 0.1449 -0.0479 0.127 Uiso calc R 1 1
D D12B 0.0036 0.2878 -0.1222 0.127 Uiso calc R 1 1
D D12C -0.1442 0.2715 -0.0180 0.127 Uiso calc R 1 1

loop_
_atom_site_aniso_label
_atom_site_aniso_U_11
_atom_site_aniso_U_22
_atom_site_aniso_U_33
_atom_site_aniso_U_12
_atom_site_aniso_U_13
_atom_site_aniso_U_23
C1 0.0418(11) 0.0386(11) 0.0396(11) 0.0091(8) 0.0070(9) 0.0044(9)
C2 0.0362(10) 0.0422(11) 0.0333(10) 0.0052(8) 0.0054(8) 0.0045(8)
C10 0.0433(11) 0.0400(11) 0.0397(12) 0.0049(9) 0.0094(9) 0.0030(9)
O1 0.0478(9) 0.0628(10) 0.0453(9) 0.0194(7) 0.0156(7) 0.0105(7)
O2 0.0705(11) 0.0738(12) 0.0461(10) 0.0263(9) 0.0230(8) 0.0208(8)
C3 0.0386(11) 0.0411(11) 0.0359(11) 0.0049(8) 0.0046(8) 0.0050(8)
C4 0.0470(12) 0.0416(12) 0.0377(11) 0.0087(9) 0.0115(9) 0.0065(9)
C5 0.0520(13) 0.0555(15) 0.0569(14) 0.0134(11) 0.0118(11) 0.0177(11)
C6 0.0789(18) 0.0539(15) 0.0655(17) 0.0245(13) 0.0157(14) 0.0211(12)
C7 0.098(2) 0.0383(13) 0.0591(16) 0.0018(13) 0.0223(14) 0.0104(11)
C8 0.0687(16) 0.0521(15) 0.0605(16) -0.0109(12) 0.0133(13) 0.0055(12)
C9 0.0497(13) 0.0495(13) 0.0519(14) 0.0036(10) 0.0091(10) 0.0090(10)
S1 0.0719(5) 0.0675(5) 0.0573(5) 0.0266(3) 0.0223(3) 0.0148(3)
O3 0.1020(16) 0.1079(16) 0.0601(12) 0.0620(13) 0.0431(11) 0.0331(11)
C11 0.0644(17) 0.102(2) 0.0625(17) 0.0194(16) 0.0214(14) 0.0155(16)
C12 0.0634(18) 0.104(2) 0.091(2) 0.0067(17) 0.0121(16) 0.0226(19)

loop_
_atom_type_symbol
_atom_type_description
_atom_type_scat_dispersion_real
_atom_type_scat_dispersion_imag
_atom_type_scat_source
C C 0.0033 0.0016 'International Tables Vol C Tables 4.2.6.8 and 6.1.1.4'
H H 0.0000 0.0000 'International Tables Vol C Tables 4.2.6.8 and 6.1.1.4'
O O 0.0106 0.0060 'International Tables Vol C Tables 4.2.6.8 and 6.1.1.4'
S S 0.1246 0.1234 'International Tables Vol C Tables 4.2.6.8 and 6.1.1.4'

loop_
_geom_angle_atom_site_label_1
_geom_angle_atom_site_label_2
_geom_angle_atom_site_label_3
_geom_angle_site_symmetry_1
_geom_angle_site_symmetry_3
_geom_angle
C2 C1 C3 . 2_666 123.41(19)
C2 C1 H1 . . 118.3
C3 C1 H1 2_666 . 118.3
C1 C2 C3 . . 119.46(18)
C1 C2 C10 . . 117.34(18)
C3 C2 C10 . . 122.99(19)
O2 C10 O1 . . 123.55(19)
O2 C10 C2 . . 123.75(19)
O1 C10 C2 . . 112.63(18)
C10 O1 H10 . . 110.50
C1 C3 C2 2_666 . 117.12(19)
C1 C3 C4 2_666 . 118.39(18)
C2 C3 C4 . . 124.45(18)
C9 C4 C5 . . 118.6(2)
C9 C4 C3 . . 121.63(19)
C5 C4 C3 . . 119.6(2)
C6 C5 C4 . . 121.2(2)
C6 C5 H5 . . 119.4
C4 C5 H5 . . 119.4
C7 C6 C5 . . 119.5(2)
C7 C6 H6 . . 120.2
C5 C6 H6 . . 120.2
C6 C7 C8 . . 120.1(2)
C6 C7 H7 . . 120.0
C8 C7 H7 . . 120.0
C7 C8 C9 . . 120.2(2)
C7 C8 H8 . . 119.9
C9 C8 H8 . . 119.9
C4 C9 C8 . . 120.4(2)
C4 C9 H9 . . 119.8
C8 C9 H9 . . 119.8
O3 S1 C12 . . 105.90(15)
O3 S1 C11 . . 105.11(13)
C12 S1 C11 . . 98.15(16)
S1 C11 D11A . . 109.5
S1 C11 D11B . . 109.5
D11A C11 D11B . . 109.5
S1 C11 D11C . . 109.5
D11A C11 D11C . . 109.5
D11B C11 D11C . . 109.5
S1 C12 D12A . . 109.5
S1 C12 D12B . . 109.5
D12A C12 D12B . . 109.5
S1 C12 D12C . . 109.5
D12A C12 D12C . . 109.5
D12B C12 D12C . . 109.5

loop_
_geom_bond_atom_site_label_1
_geom_bond_atom_site_label_2
_geom_bond_site_symmetry_2
_geom_bond_distance
C1 C2 . 1.385(3)
C1 C3 2_666 1.391(3)
C1 H1 . 0.9300
C2 C3 . 1.410(3)
C2 C10 . 1.498(3)
C10 O2 . 1.209(3)
C10 O1 . 1.314(3)
O1 H10 . 0.926
C3 C1 2_666 1.391(3)
C3 C4 . 1.489(3)
C4 C9 . 1.384(3)
C4 C5 . 1.390(3)
C5 C6 . 1.384(3)
C5 H5 . 0.9300
C6 C7 . 1.377(4)
C6 H6 . 0.9300
C7 C8 . 1.380(4)
C7 H7 . 0.9300
C8 C9 . 1.386(3)
C8 H8 . 0.9300
C9 H9 . 0.9300
S1 O3 . 1.5101(19)
S1 C12 . 1.754(3)
S1 C11 . 1.769(3)
C11 D11A . 0.9600
C11 D11B . 0.9600
C11 D11C . 0.9600
C12 D12A . 0.9600
C12 D12B . 0.9600
C12 D12C . 0.9600

loop_
_geom_hbond_atom_site_label_D
_geom_hbond_atom_site_label_H
_geom_hbond_atom_site_label_A
_geom_hbond_site_symmetry_A
_geom_hbond_distance_DH
_geom_hbond_distance_HA
_geom_hbond_distance_DA
_geom_hbond_angle_DHA
O1 H10 O3 1_655 0.926 1.659 2.581(2) 174

loop_
_geom_torsion_atom_site_label_1
_geom_torsion_atom_site_label_2
_geom_torsion_atom_site_label_3
_geom_torsion_atom_site_label_4
_geom_torsion_site_symmetry_1
_geom_torsion_site_symmetry_4
_geom_torsion
C3 C1 C2 C3 2_666 . 1.1(3)
C3 C1 C2 C10 2_666 . -173.80(19)
C1 C2 C10 O2 . . 137.8(2)
C3 C2 C10 O2 . . -37.0(3)
C1 C2 C10 O1 . . -39.3(3)
C3 C2 C10 O1 . . 145.9(2)
C1 C2 C3 C1 . 2_666 -1.1(3)
C10 C2 C3 C1 . 2_666 173.57(18)
C1 C2 C3 C4 . . 176.46(19)
C10 C2 C3 C4 . . -8.9(3)
C1 C3 C4 C9 2_666 . 128.7(2)
C2 C3 C4 C9 . . -48.8(3)
C1 C3 C4 C5 2_666 . -46.1(3)
C2 C3 C4 C5 . . 136.4(2)
C9 C4 C5 C6 . . 1.4(4)
C3 C4 C5 C6 . . 176.4(2)
C4 C5 C6 C7 . . 0.0(4)
C5 C6 C7 C8 . . -1.2(4)
C6 C7 C8 C9 . . 0.9(4)
C5 C4 C9 C8 . . -1.8(3)
C3 C4 C9 C8 . . -176.6(2)
C7 C8 C9 C4 . . 0.6(4)
